data_7155576
loop_
_publ_author_name
'Hou, Longlei'
'Yuan, Yuejie'
'Tong, Xiaofeng'

_publ_section_title
;
 Pd(0)-catalysed asymmetric reductive Heck-type cyclization of
 (Z)-1-iodo-1,6-diene: enantioselective synthesis of quaternary
 tetrahydropyridines
;
_journal_name_full 'Org. Biomol. Chem.'
_journal_paper_doi 10.1039/C7OB00762K
_journal_year 2017
_chemical_formula_sum 'C27 H28 Br N O3 S'
_chemical_formula_weight 526.47
_space_group_crystal_system monoclinic
_space_group_IT_number 4
_space_group_name_Hall 'P 2yb'
_space_group_name_H-M_alt 'P 1 21 1'
_symmetry_space_group_name_Hall 'P 2yb'
_symmetry_space_group_name_H-M 'P 1 21 1'
_atom_sites_solution_hydrogens geom
_audit_block_doi 10.5517/ccdc.csd.cc1nq31j
_audit_creation_method SHELXL-2014/7
_audit_update_record
;
2017-03-28 deposited with the CCDC.
2017-04-11 downloaded from the CCDC.
;
_cell_angle_alpha 90
_cell_angle_beta 97.286(6)
_cell_angle_gamma 90
_cell_formula_units_Z 2
_cell_length_a 10.2079(18)
_cell_length_b 10.4253(16)
_cell_length_c 11.4032(19)
_cell_measurement_reflns_used 5243
_cell_measurement_temperature 296(2)
_cell_measurement_theta_max 27.40
_cell_measurement_theta_min 2.52
_cell_volume 1203.7(3)
_computing_cell_refinement 'Bruker SAINT'
_computing_data_collection 'Bruker APEX2'
_computing_data_reduction 'Bruker SAINT'
_computing_molecular_graphics 'Bruker SHELXTL'
_computing_publication_material 'Bruker SHELXTL'
_computing_structure_refinement 'SHELXL-2014 (Sheldrick 2014)'
_computing_structure_solution 'SHELXS-97 (Sheldrick 2008)'
_diffrn_ambient_temperature 296(2)
_diffrn_measured_fraction_theta_full 0.998
_diffrn_measured_fraction_theta_max 0.998
_diffrn_measurement_device_type 'Bruker APEX-II CCD'
_diffrn_measurement_method '\f and \w scans'
_diffrn_radiation_type MoK\a
_diffrn_radiation_wavelength 0.71073
_diffrn_reflns_av_R_equivalents 0.0512
_diffrn_reflns_av_unetI/netI 0.0829
_diffrn_reflns_Laue_measured_fraction_full 0.998
_diffrn_reflns_Laue_measured_fraction_max 0.998
_diffrn_reflns_limit_h_max 12
_diffrn_reflns_limit_h_min -8
_diffrn_reflns_limit_k_max 12
_diffrn_reflns_limit_k_min -12
_diffrn_reflns_limit_l_max 13
_diffrn_reflns_limit_l_min -13
_diffrn_reflns_number 8311
_diffrn_reflns_point_group_measured_fraction_full 0.971
_diffrn_reflns_point_group_measured_fraction_max 0.971
_diffrn_reflns_theta_full 25.003
_diffrn_reflns_theta_max 25.003
_diffrn_reflns_theta_min 2.657
_exptl_absorpt_coefficient_mu 1.824
_exptl_crystal_density_diffrn 1.453
_exptl_crystal_F_000 544
_exptl_crystal_size_max 0.260
_exptl_crystal_size_mid 0.240
_exptl_crystal_size_min 0.220
_refine_diff_density_max 0.356
_refine_diff_density_min -0.445
_refine_diff_density_rms 0.085
_refine_ls_abs_structure_details
;
 Flack x determined using 1511 quotients [(I+)-(I-)]/[(I+)+(I-)]
 (Parsons, Flack and Wagner, Acta Cryst. B69 (2013) 249-259).
;
_refine_ls_abs_structure_Flack 0.092(9)
_refine_ls_extinction_method none
_refine_ls_goodness_of_fit_ref 1.022
_refine_ls_hydrogen_treatment constr
_refine_ls_matrix_type full
_refine_ls_number_parameters 299
_refine_ls_number_reflns 4132
_refine_ls_number_restraints 1
_refine_ls_restrained_S_all 1.022
_refine_ls_R_factor_all 0.0466
_refine_ls_R_factor_gt 0.0403
_refine_ls_shift/su_max 0.000
_refine_ls_shift/su_mean 0.000
_refine_ls_structure_factor_coef Fsqd
_refine_ls_weighting_details 'w=1/[\s^2^(Fo^2^)+(0.0343P)^2^] where P=(Fo^2^+2Fc^2^)/3'
_refine_ls_weighting_scheme calc
_refine_ls_wR_factor_gt 0.0949
_refine_ls_wR_factor_ref 0.0978
_reflns_Friedel_coverage 0.836
_reflns_Friedel_fraction_full 0.941
_reflns_Friedel_fraction_max 0.941
_reflns_number_gt 3752
_reflns_number_total 4132
_reflns_threshold_expression 'I > 2\s(I)'
_cod_data_source_file c7ob00762k2.cif
_cod_data_source_block 20170314cz_0m_b
_cod_database_code 7155576
_shelx_shelxl_version_number 2014/7
_shelx_space_group_comment
;
The symmetry employed for this shelxl refinement is uniquely defined
by the following loop, which should always be used as a source of
symmetry information in preference to the above space-group names.
They are only intended as comments.
;
_shelx_estimated_absorpt_t_min 0.648
_shelx_estimated_absorpt_t_max 0.690

loop_
_space_group_symop_operation_xyz
'x, y, z'
'-x, y+1/2, -z'

loop_
_atom_site_label
_atom_site_type_symbol
_atom_site_fract_x
_atom_site_fract_y
_atom_site_fract_z
_atom_site_U_iso_or_equiv
_atom_site_adp_type
_atom_site_occupancy
_atom_site_site_symmetry_order
_atom_site_calc_flag
_atom_site_refinement_flags_posn
_atom_site_refinement_flags_adp
Br1 Br 0.48537(5) 0.54450(6) 0.44579(4) 0.02417(18) Uani 1 1 d . .
C1 C 0.7034(7) 0.1487(6) 0.2372(6) 0.0285(15) Uani 1 1 d . .
H1 H 0.7952 0.1502 0.2494 0.034 Uiso 1 1 calc R U
C2 C 0.6400(7) 0.0563(7) 0.1638(5) 0.0302(14) Uani 1 1 d . .
H2 H 0.6886 -0.0029 0.1262 0.036 Uiso 1 1 calc R U
C3 C 0.5027(7) 0.0530(7) 0.1469(5) 0.0308(15) Uani 1 1 d . .
H3 H 0.4592 -0.0083 0.0970 0.037 Uiso 1 1 calc R U
C4 C 0.4314(7) 0.1394(6) 0.2033(6) 0.0308(16) Uani 1 1 d . .
H4 H 0.3396 0.1362 0.1926 0.037 Uiso 1 1 calc R U
C5 C 0.4962(7) 0.2309(5) 0.2760(6) 0.0275(15) Uani 1 1 d . .
H5 H 0.4468 0.2885 0.3146 0.033 Uiso 1 1 calc R U
C6 C 0.6328(6) 0.2399(5) 0.2934(5) 0.0207(14) Uani 1 1 d . .
C7 C 0.7063(7) 0.3411(6) 0.3706(6) 0.0243(16) Uani 1 1 d . .
H7A H 0.7974 0.3137 0.3892 0.029 Uiso 1 1 calc R U
H7B H 0.6685 0.3453 0.4444 0.029 Uiso 1 1 calc R U
C8 C 0.7057(6) 0.4793(5) 0.3172(5) 0.0195(13) Uani 1 1 d . .
C9 C 0.7522(7) 0.4737(6) 0.1940(6) 0.0247(15) Uani 1 1 d . .
H9A H 0.8414 0.4396 0.2022 0.030 Uiso 1 1 calc R U
H9B H 0.6960 0.4144 0.1451 0.030 Uiso 1 1 calc R U
C10 C 0.5690(5) 0.5419(7) 0.2982(4) 0.0178(11) Uani 1 1 d . .
H10 H 0.5127 0.4918 0.2389 0.021 Uiso 1 1 calc R U
C11 C 0.5796(6) 0.6803(5) 0.2506(5) 0.0173(13) Uani 1 1 d . .
C12 C 0.4417(6) 0.7402(5) 0.2231(5) 0.0186(13) Uani 1 1 d . .
C13 C 0.3691(7) 0.7160(6) 0.1127(5) 0.0259(15) Uani 1 1 d . .
H13 H 0.4058 0.6667 0.0572 0.031 Uiso 1 1 calc R U
C14 C 0.2428(7) 0.7652(6) 0.0858(6) 0.0304(16) Uani 1 1 d . .
H14 H 0.1964 0.7498 0.0115 0.036 Uiso 1 1 calc R U
C15 C 0.1846(7) 0.8366(6) 0.1670(6) 0.0282(15) Uani 1 1 d . .
H15 H 0.0994 0.8684 0.1487 0.034 Uiso 1 1 calc R U
C16 C 0.2565(7) 0.8599(6) 0.2768(6) 0.0281(15) Uani 1 1 d . .
H16 H 0.2188 0.9069 0.3332 0.034 Uiso 1 1 calc R U
C17 C 0.3847(7) 0.8132(5) 0.3025(5) 0.0236(14) Uani 1 1 d . .
H17 H 0.4327 0.8320 0.3753 0.028 Uiso 1 1 calc R U
C18 C 0.7509(7) 0.6021(6) 0.1309(6) 0.0244(14) Uani 1 1 d . .
H18A H 0.8248 0.6536 0.1661 0.029 Uiso 1 1 calc R U
H18B H 0.7612 0.5882 0.0485 0.029 Uiso 1 1 calc R U
C19 C 0.9001(6) 0.8116(5) 0.5724(5) 0.0213(13) Uani 1 1 d . .
C20 C 0.9337(7) 0.7159(6) 0.6575(6) 0.0278(15) Uani 1 1 d . .
H20 H 0.9691 0.6383 0.6365 0.033 Uiso 1 1 calc R U
C21 C 0.9133(7) 0.7391(6) 0.7727(6) 0.0306(16) Uani 1 1 d . .
H21 H 0.9331 0.6751 0.8290 0.037 Uiso 1 1 calc R U
C22 C 0.8634(7) 0.8566(6) 0.8072(6) 0.0322(16) Uani 1 1 d . .
C23 C 0.8323(7) 0.9507(6) 0.7200(6) 0.0321(16) Uani 1 1 d . .
H23 H 0.7992 1.0296 0.7406 0.039 Uiso 1 1 calc R U
C24 C 0.8502(6) 0.9271(6) 0.6048(6) 0.0266(15) Uani 1 1 d . .
H24 H 0.8284 0.9900 0.5478 0.032 Uiso 1 1 calc R U
C25 C 0.8402(9) 0.8810(8) 0.9333(6) 0.048(2) Uani 1 1 d . .
H25A H 0.7515 0.8569 0.9433 0.071 Uiso 1 1 calc R U
H25B H 0.8530 0.9704 0.9513 0.071 Uiso 1 1 calc R U
H25C H 0.9013 0.8311 0.9857 0.071 Uiso 1 1 calc R U
C26 C 0.6734(6) 0.7596(6) 0.3396(6) 0.0216(15) Uani 1 1 d . .
H26A H 0.6856 0.8441 0.3071 0.026 Uiso 1 1 calc R U
H26B H 0.6344 0.7700 0.4123 0.026 Uiso 1 1 calc R U
C27 C 0.7980(6) 0.5604(6) 0.4048(5) 0.0215(13) Uani 1 1 d . .
H27A H 0.7678 0.5572 0.4821 0.026 Uiso 1 1 calc R U
H27B H 0.8865 0.5249 0.4120 0.026 Uiso 1 1 calc R U
N1 N 0.8009(5) 0.6958(4) 0.3648(4) 0.0225(12) Uani 1 1 d . .
O1 O 0.9183(5) 0.9029(4) 0.3623(4) 0.0298(11) Uani 1 1 d . .
O2 O 1.0417(4) 0.7045(4) 0.4265(4) 0.0280(10) Uani 1 1 d . .
O3 O 0.6284(4) 0.6709(4) 0.1386(4) 0.0249(10) Uani 1 1 d . .
S1 S 0.92577(16) 0.78254(13) 0.42417(13) 0.0224(3) Uani 1 1 d . .

loop_
_atom_site_aniso_label
_atom_site_aniso_U_11
_atom_site_aniso_U_22
_atom_site_aniso_U_33
_atom_site_aniso_U_23
_atom_site_aniso_U_13
_atom_site_aniso_U_12
Br1 0.0270(3) 0.0252(3) 0.0205(3) 0.0039(3) 0.0040(2) 0.0011(3)
C1 0.023(4) 0.026(3) 0.035(4) 0.005(3) -0.003(3) -0.001(3)
C2 0.048(4) 0.020(3) 0.023(3) 0.003(3) 0.006(3) 0.004(4)
C3 0.046(4) 0.016(3) 0.027(3) 0.004(3) -0.008(3) -0.007(4)
C4 0.023(4) 0.025(3) 0.042(4) 0.006(3) -0.004(3) -0.007(3)
C5 0.030(4) 0.016(3) 0.035(4) 0.002(3) 0.000(3) 0.001(3)
C6 0.024(4) 0.017(3) 0.019(3) 0.007(2) -0.004(3) 0.001(2)
C7 0.022(4) 0.021(3) 0.027(3) 0.004(3) -0.006(3) 0.003(3)
C8 0.021(3) 0.018(3) 0.019(3) 0.000(2) 0.000(3) 0.001(3)
C9 0.020(4) 0.021(3) 0.032(4) 0.001(3) 0.001(3) 0.002(3)
C10 0.019(3) 0.017(2) 0.016(2) 0.000(3) -0.002(2) -0.011(3)
C11 0.022(3) 0.015(2) 0.015(3) 0.002(2) 0.002(3) 0.000(2)
C12 0.023(3) 0.013(3) 0.018(3) 0.002(2) -0.002(3) -0.002(2)
C13 0.025(4) 0.024(3) 0.026(3) -0.002(3) -0.005(3) 0.000(3)
C14 0.032(4) 0.033(3) 0.022(3) -0.003(3) -0.008(3) 0.003(3)
C15 0.020(3) 0.034(3) 0.029(3) 0.005(3) -0.003(3) 0.003(3)
C16 0.026(4) 0.029(3) 0.029(3) -0.001(3) 0.004(3) 0.002(3)
C17 0.027(4) 0.025(3) 0.017(3) -0.001(2) -0.005(3) 0.003(3)
C18 0.025(4) 0.026(3) 0.023(3) 0.000(3) 0.006(3) 0.002(3)
C19 0.013(3) 0.021(3) 0.029(3) -0.002(2) 0.001(3) -0.006(2)
C20 0.024(4) 0.021(3) 0.037(4) -0.003(3) 0.001(3) 0.000(3)
C21 0.031(4) 0.031(3) 0.028(3) 0.007(3) -0.005(3) -0.004(3)
C22 0.026(4) 0.038(4) 0.032(4) -0.008(3) -0.002(3) -0.002(3)
C23 0.029(4) 0.031(3) 0.036(4) -0.005(3) 0.005(3) 0.002(3)
C24 0.021(3) 0.022(3) 0.035(4) 0.002(3) -0.004(3) -0.001(3)
C25 0.058(6) 0.056(5) 0.029(4) -0.007(4) 0.005(4) -0.001(4)
C26 0.020(4) 0.017(3) 0.027(3) -0.002(2) 0.000(3) -0.004(2)
C27 0.018(3) 0.020(3) 0.025(3) 0.000(3) -0.004(2) 0.000(3)
N1 0.022(3) 0.017(2) 0.026(3) -0.001(2) -0.007(2) -0.003(2)
O1 0.030(3) 0.025(2) 0.033(2) 0.0035(18) 0.003(2) -0.008(2)
O2 0.020(2) 0.028(2) 0.035(3) -0.0038(19) 0.002(2) -0.004(2)
O3 0.028(3) 0.026(2) 0.020(2) 0.0030(17) -0.001(2) 0.0044(19)
S1 0.0179(8) 0.0200(7) 0.0283(8) -0.0004(6) -0.0013(7) -0.0046(6)

loop_
_atom_type_symbol
_atom_type_description
_atom_type_scat_dispersion_real
_atom_type_scat_dispersion_imag
_atom_type_scat_source
C C 0.0033 0.0016 'International Tables Vol C Tables 4.2.6.8 and 6.1.1.4'
H H 0.0000 0.0000 'International Tables Vol C Tables 4.2.6.8 and 6.1.1.4'
Br Br -0.2901 2.4595 'International Tables Vol C Tables 4.2.6.8 and 6.1.1.4'
N N 0.0061 0.0033 'International Tables Vol C Tables 4.2.6.8 and 6.1.1.4'
O O 0.0106 0.0060 'International Tables Vol C Tables 4.2.6.8 and 6.1.1.4'
S S 0.1246 0.1234 'International Tables Vol C Tables 4.2.6.8 and 6.1.1.4'

loop_
_geom_angle_atom_site_label_1
_geom_angle_atom_site_label_2
_geom_angle_atom_site_label_3
_geom_angle
C2 C1 C6 121.5(6)
C2 C1 H1 119.2
C6 C1 H1 119.2
C1 C2 C3 119.2(7)
C1 C2 H2 120.4
C3 C2 H2 120.4
C4 C3 C2 120.3(6)
C4 C3 H3 119.8
C2 C3 H3 119.8
C3 C4 C5 119.7(6)
C3 C4 H4 120.2
C5 C4 H4 120.2
C4 C5 C6 122.1(7)
C4 C5 H5 119.0
C6 C5 H5 119.0
C5 C6 C1 117.2(5)
C5 C6 C7 123.1(6)
C1 C6 C7 119.7(6)
C6 C7 C8 116.1(5)
C6 C7 H7A 108.3
C8 C7 H7A 108.3
C6 C7 H7B 108.3
C8 C7 H7B 108.3
H7A C7 H7B 107.4
C10 C8 C27 109.3(5)
C10 C8 C9 105.5(4)
C27 C8 C9 112.3(5)
C10 C8 C7 114.0(6)
C27 C8 C7 106.4(4)
C9 C8 C7 109.4(5)
C18 C9 C8 114.4(5)
C18 C9 H9A 108.7
C8 C9 H9A 108.7
C18 C9 H9B 108.7
C8 C9 H9B 108.7
H9A C9 H9B 107.6
C8 C10 C11 110.1(5)
C8 C10 Br1 111.6(3)
C11 C10 Br1 109.9(4)
C8 C10 H10 108.4
C11 C10 H10 108.4
Br1 C10 H10 108.4
O3 C11 C12 105.0(4)
O3 C11 C26 111.5(5)
C12 C11 C26 113.1(5)
O3 C11 C10 107.3(4)
C12 C11 C10 110.3(5)
C26 C11 C10 109.5(4)
C17 C12 C13 118.3(6)
C17 C12 C11 123.1(5)
C13 C12 C11 118.5(5)
C14 C13 C12 120.3(6)
C14 C13 H13 119.9
C12 C13 H13 119.9
C15 C14 C13 121.2(6)
C15 C14 H14 119.4
C13 C14 H14 119.4
C14 C15 C16 118.4(6)
C14 C15 H15 120.8
C16 C15 H15 120.8
C15 C16 C17 120.2(6)
C15 C16 H16 119.9
C17 C16 H16 119.9
C12 C17 C16 121.5(5)
C12 C17 H17 119.3
C16 C17 H17 119.3
O3 C18 C9 111.2(6)
O3 C18 H18A 109.4
C9 C18 H18A 109.4
O3 C18 H18B 109.4
C9 C18 H18B 109.4
H18A C18 H18B 108.0
C24 C19 C20 120.2(6)
C24 C19 S1 120.7(5)
C20 C19 S1 119.1(5)
C21 C20 C19 118.8(6)
C21 C20 H20 120.6
C19 C20 H20 120.6
C20 C21 C22 121.7(6)
C20 C21 H21 119.2
C22 C21 H21 119.2
C21 C22 C23 118.0(6)
C21 C22 C25 121.4(7)
C23 C22 C25 120.5(6)
C24 C23 C22 120.5(6)
C24 C23 H23 119.8
C22 C23 H23 119.8
C23 C24 C19 120.8(6)
C23 C24 H24 119.6
C19 C24 H24 119.6
C22 C25 H25A 109.5
C22 C25 H25B 109.5
H25A C25 H25B 109.5
C22 C25 H25C 109.5
H25A C25 H25C 109.5
H25B C25 H25C 109.5
N1 C26 C11 110.4(5)
N1 C26 H26A 109.6
C11 C26 H26A 109.6
N1 C26 H26B 109.6
C11 C26 H26B 109.6
H26A C26 H26B 108.1
N1 C27 C8 111.0(4)
N1 C27 H27A 109.4
C8 C27 H27A 109.4
N1 C27 H27B 109.4
C8 C27 H27B 109.4
H27A C27 H27B 108.0
C26 N1 C27 116.2(5)
C26 N1 S1 117.3(4)
C27 N1 S1 116.3(4)
C11 O3 C18 119.1(4)
O2 S1 O1 119.8(3)
O2 S1 N1 106.9(3)
O1 S1 N1 106.8(3)
O2 S1 C19 107.5(3)
O1 S1 C19 108.3(3)
N1 S1 C19 106.7(3)

loop_
_geom_bond_atom_site_label_1
_geom_bond_atom_site_label_2
_geom_bond_distance
Br1 C10 1.982(5)
C1 C2 1.381(9)
C1 C6 1.397(9)
C1 H1 0.9300
C2 C3 1.391(9)
C2 H2 0.9300
C3 C4 1.369(10)
C3 H3 0.9300
C4 C5 1.377(8)
C4 H4 0.9300
C5 C6 1.386(9)
C5 H5 0.9300
C6 C7 1.512(8)
C7 C8 1.564(8)
C7 H7A 0.9700
C7 H7B 0.9700
C8 C10 1.530(8)
C8 C27 1.536(7)
C8 C9 1.541(9)
C9 C18 1.520(8)
C9 H9A 0.9700
C9 H9B 0.9700
C10 C11 1.550(8)
C10 H10 0.9800
C11 O3 1.432(7)
C11 C12 1.536(8)
C11 C26 1.544(8)
C12 C17 1.368(9)
C12 C13 1.400(7)
C13 C14 1.385(9)
C13 H13 0.9300
C14 C15 1.380(10)
C14 H14 0.9300
C15 C16 1.389(8)
C15 H15 0.9300
C16 C17 1.393(9)
C16 H16 0.9300
C17 H17 0.9300
C18 O3 1.454(8)
C18 H18A 0.9700
C18 H18B 0.9700
C19 C24 1.376(9)
C19 C20 1.404(9)
C19 S1 1.769(6)
C20 C21 1.377(10)
C20 H20 0.9300
C21 C22 1.402(10)
C21 H21 0.9300
C22 C23 1.404(9)
C22 C25 1.509(10)
C23 C24 1.372(10)
C23 H23 0.9300
C24 H24 0.9300
C25 H25A 0.9600
C25 H25B 0.9600
C25 H25C 0.9600
C26 N1 1.458(8)
C26 H26A 0.9700
C26 H26B 0.9700
C27 N1 1.485(7)
C27 H27A 0.9700
C27 H27B 0.9700
N1 S1 1.638(5)
O1 S1 1.437(4)
O2 S1 1.434(5)
